data_4507994
loop_
_publ_author_name
'Bhattacharya, Suman'
'Saraswatula, Viswanadha G.'
'Saha, Binoy K.'

_publ_section_title
;
 Thermal Expansion in Alkane Diacids---Another Property Showing
 Alternation in an Odd--Even Series
;
_journal_issue 8
_journal_name_full 'Crystal Growth &amp; Design'
_journal_page_first 3651
_journal_paper_doi 10.1021/cg400668w
_journal_volume 13
_journal_year 2013
_chemical_formula_moiety 'C3 H4 O4'
_chemical_formula_sum 'C3 H4 O4'
_chemical_formula_weight 104.05
_chemical_name_common C3-180-beta-polymorph
_chemical_name_systematic '1,3-Propanoic acid'
_space_group_crystal_system triclinic
_space_group_IT_number 2
_space_group_name_Hall '-P 1'
_space_group_name_H-M_alt 'P -1'
_symmetry_space_group_name_Hall '-P 1'
_symmetry_space_group_name_H-M 'P -1'
_atom_sites_solution_hydrogens geom
_atom_sites_solution_primary direct
_atom_sites_solution_secondary difmap
_audit_creation_date 2012-11-19
_audit_creation_method
;
  Olex2 1.2
  (compiled 2012.05.09 svn.r2324, GUI svn.r4230)
;
_cell_angle_alpha 108.181(7)
_cell_angle_beta 101.107(7)
_cell_angle_gamma 95.225(7)
_cell_formula_units_Z 2
_cell_length_a 5.1592(5)
_cell_length_b 5.3308(4)
_cell_length_c 8.2401(7)
_cell_measurement_reflns_used 944
_cell_measurement_temperature 180(2)
_cell_measurement_theta_max 28.8865
_cell_measurement_theta_min 4.0454
_cell_volume 208.48(3)
_computing_cell_refinement
;
CrysAlisPro, Agilent Technologies,
Version 1.171.36.21 (release 14-08-2012 CrysAlis171 .NET)
(compiled Sep 14 2012,17:21:16)
;
_computing_data_collection
;
CrysAlisPro, Agilent Technologies,
Version 1.171.36.21 (release 14-08-2012 CrysAlis171 .NET)
(compiled Sep 14 2012,17:21:16)
;
_computing_data_reduction
;
CrysAlisPro, Agilent Technologies,
Version 1.171.36.21 (release 14-08-2012 CrysAlis171 .NET)
(compiled Sep 14 2012,17:21:16)
;
_computing_molecular_graphics
;
O. V. Dolomanov, L. J. Bourhis, R. J. Gildea, J. A. K. Howard and H. Puschmann,
OLEX2: a complete structure solution, refinement and analysis program.
J. Appl. Cryst. (2009). 42, 339-341.
;
_computing_publication_material
;
O. V. Dolomanov, L. J. Bourhis, R. J. Gildea, J. A. K. Howard and H. Puschmann,
OLEX2: a complete structure solution, refinement and analysis program.
J. Appl. Cryst. (2009). 42, 339-341.
;
_computing_structure_refinement
;
SHELXL, G.M. Sheldrick, Acta Cryst.
(2008). A64, 112-122
;
_computing_structure_solution
;
SHELXS, G.M. Sheldrick, Acta Cryst.
(2008). A64, 112-122
;
_diffrn_ambient_temperature 180(2)
_diffrn_detector_area_resol_mean 15.9821
_diffrn_measured_fraction_theta_full 0.9953
_diffrn_measured_fraction_theta_max 0.9647
_diffrn_measurement_details
;
  1 omega  -35.00   22.00   1.0000    1.5000
omega____ theta____ kappa____ phi______ frames
    -      -17.3397   57.0000   90.0000 57

  2 omega  -33.00   53.00   1.0000    1.5000
omega____ theta____ kappa____ phi______ frames
    -      -17.3397   19.0000   30.0000 86

  3 omega  -90.00    6.00   1.0000    1.5000
omega____ theta____ kappa____ phi______ frames
    -      -17.3397  -37.0000 -150.0000 96

  4 omega  -20.00   25.00   1.0000    1.5000
omega____ theta____ kappa____ phi______ frames
    -      -17.3397  -99.0000  150.0000 45

  5 omega  -24.00    3.00   1.0000    1.5000
omega____ theta____ kappa____ phi______ frames
    -      -17.3397  -99.0000    0.0000 27

  6 omega   46.00   77.00   1.0000    1.5000
omega____ theta____ kappa____ phi______ frames
    -       19.0585  178.0000 -120.0000 31

  7 omega   -2.00   48.00   1.0000    1.5000
omega____ theta____ kappa____ phi______ frames
    -       19.0585   57.0000   30.0000 50

  8 omega  -50.00   40.00   1.0000    1.5000
omega____ theta____ kappa____ phi______ frames
    -       19.0585  -57.0000 -120.0000 90
;
_diffrn_measurement_device_type 'Xcalibur, Eos'
_diffrn_measurement_method '\w scans'
_diffrn_orient_matrix_UB_11 -0.0224734000
_diffrn_orient_matrix_UB_12 -0.1329796000
_diffrn_orient_matrix_UB_13 -0.0596244000
_diffrn_orient_matrix_UB_21 -0.0990067000
_diffrn_orient_matrix_UB_22 -0.0364784000
_diffrn_orient_matrix_UB_23 0.0411017000
_diffrn_orient_matrix_UB_31 -0.0992766000
_diffrn_orient_matrix_UB_32 0.0335877000
_diffrn_orient_matrix_UB_33 -0.0586527000
_diffrn_radiation_monochromator graphite
_diffrn_radiation_type 'Mo K\a'
_diffrn_radiation_wavelength 0.7107
_diffrn_reflns_av_R_equivalents 0.0192
_diffrn_reflns_av_unetI/netI 0.0264
_diffrn_reflns_limit_h_max 5
_diffrn_reflns_limit_h_min -6
_diffrn_reflns_limit_k_max 7
_diffrn_reflns_limit_k_min -7
_diffrn_reflns_limit_l_max 10
_diffrn_reflns_limit_l_min -10
_diffrn_reflns_number 1965
_diffrn_reflns_theta_full 25.00
_diffrn_reflns_theta_max 28.95
_diffrn_reflns_theta_min 4.05
_diffrn_source 'Enhance (Mo) X-ray Source'
_exptl_absorpt_coefficient_mu 0.160
_exptl_absorpt_correction_T_max 1.00000
_exptl_absorpt_correction_T_min 0.94774
_exptl_absorpt_correction_type multi-scan
_exptl_absorpt_process_details
;
CrysAlisPro, Agilent Technologies,
Version 1.171.36.21 (release 14-08-2012 CrysAlis171 .NET)
(compiled Sep 14 2012,17:21:16)
Empirical absorption correction using spherical harmonics,
 implemented in SCALE3 ABSPACK scaling algorithm.
;
_exptl_crystal_colour colourless
_exptl_crystal_density_diffrn 1.642
_exptl_crystal_density_method 'not measured'
_exptl_crystal_description plate
_exptl_crystal_F_000 106
_exptl_crystal_size_max 0.30
_exptl_crystal_size_mid 0.25
_exptl_crystal_size_min 0.12
_refine_diff_density_max 0.305
_refine_diff_density_min -0.215
_refine_diff_density_rms 0.050
_refine_ls_extinction_method none
_refine_ls_goodness_of_fit_ref 1.059
_refine_ls_hydrogen_treatment mixed
_refine_ls_matrix_type full
_refine_ls_number_parameters 72
_refine_ls_number_reflns 946
_refine_ls_number_restraints 0
_refine_ls_restrained_S_all 1.059
_refine_ls_R_factor_all 0.0387
_refine_ls_R_factor_gt 0.0343
_refine_ls_shift/su_max 0.000
_refine_ls_shift/su_mean 0.000
_refine_ls_structure_factor_coef Fsqd
_refine_ls_weighting_details 'calc w=1/[\s^2^(Fo^2^)+(0.0498P)^2^+0.0548P] where P=(Fo^2^+2Fc^2^)/3'
_refine_ls_weighting_scheme calc
_refine_ls_wR_factor_gt 0.0911
_refine_ls_wR_factor_ref 0.0954
_reflns_number_gt 850
_reflns_number_total 946
_reflns_threshold_expression >2sigma(I)
_cod_data_source_file cg400668w_si_002.cif
_cod_data_source_block C3-180
_cod_database_code 4507994

loop_
_space_group_symop_id
_space_group_symop_operation_xyz
1 'x, y, z'
2 '-x, -y, -z'

loop_
_atom_site_label
_atom_site_type_symbol
_atom_site_fract_x
_atom_site_fract_y
_atom_site_fract_z
_atom_site_U_iso_or_equiv
_atom_site_adp_type
_atom_site_occupancy
_atom_site_symmetry_multiplicity
_atom_site_calc_flag
_atom_site_refinement_flags
O3 O 1.04356(17) 1.19221(17) 0.87440(12) 0.0229(3) Uani 1 1 d .
O4 O 0.66834(19) 1.32218(19) 0.94772(13) 0.0271(3) Uani 1 1 d .
O1 O 0.9141(2) 0.5627(2) 0.68469(14) 0.0372(3) Uani 1 1 d .
O2 O 0.7695(2) 0.7447(2) 0.48240(13) 0.0356(3) Uani 1 1 d .
C1 C 0.7843(2) 0.7152(2) 0.63504(16) 0.0203(3) Uani 1 1 d .
C3 C 0.8021(2) 1.1517(2) 0.86311(15) 0.0183(3) Uani 1 1 d .
C2 C 0.6271(2) 0.8904(2) 0.74665(17) 0.0222(3) Uani 1 1 d .
H2A H 0.5593 0.7990 0.8186 0.027 Uiso 1 1 calc R
H2B H 0.4755 0.9254 0.6717 0.027 Uiso 1 1 calc R
H4 H 0.776(5) 1.472(5) 1.013(3) 0.053(6) Uiso 1 1 d .
H2 H 0.883(5) 0.648(5) 0.430(3) 0.063(7) Uiso 1 1 d .

loop_
_atom_site_aniso_label
_atom_site_aniso_U_11
_atom_site_aniso_U_22
_atom_site_aniso_U_33
_atom_site_aniso_U_23
_atom_site_aniso_U_13
_atom_site_aniso_U_12
O3 0.0190(5) 0.0195(5) 0.0291(5) 0.0045(4) 0.0083(4) 0.0050(3)
O4 0.0223(5) 0.0191(5) 0.0347(5) -0.0019(4) 0.0120(4) 0.0047(4)
O1 0.0556(7) 0.0369(6) 0.0349(6) 0.0193(5) 0.0251(5) 0.0292(5)
O2 0.0459(7) 0.0450(6) 0.0253(5) 0.0146(5) 0.0155(5) 0.0285(5)
C1 0.0205(6) 0.0162(6) 0.0210(6) 0.0025(5) 0.0047(4) 0.0013(4)
C3 0.0196(6) 0.0171(6) 0.0197(6) 0.0062(5) 0.0069(4) 0.0055(4)
C2 0.0194(6) 0.0193(6) 0.0254(6) 0.0025(5) 0.0074(5) 0.0036(5)

loop_
_atom_type_symbol
_atom_type_description
_atom_type_scat_dispersion_real
_atom_type_scat_dispersion_imag
_atom_type_scat_source
C C 0.0033 0.0016 'International Tables Vol C Tables 4.2.6.8 and 6.1.1.4'
H H 0.0000 0.0000 'International Tables Vol C Tables 4.2.6.8 and 6.1.1.4'
O O 0.0106 0.0060 'International Tables Vol C Tables 4.2.6.8 and 6.1.1.4'

loop_
_geom_angle_atom_site_label_1
_geom_angle_atom_site_label_2
_geom_angle_atom_site_label_3
_geom_angle
C3 O4 H4 110.2(14)
C1 O2 H2 108.0(15)
O1 C1 O2 123.71(12)
O1 C1 C2 122.52(11)
O2 C1 C2 113.77(11)
O3 C3 O4 125.10(12)
O3 C3 C2 122.27(11)
O4 C3 C2 112.63(11)
C1 C2 C3 110.29(10)
C1 C2 H2A 109.6
C1 C2 H2B 109.6
C3 C2 H2A 109.6
C3 C2 H2B 109.6
H2A C2 H2B 108.1

loop_
_geom_bond_atom_site_label_1
_geom_bond_atom_site_label_2
_geom_bond_distance
O3 C3 1.2249(15)
O4 C3 1.3011(15)
O4 H4 0.88(2)
O1 C1 1.2155(16)
O2 C1 1.3043(15)
O2 H2 0.90(3)
C1 C2 1.5052(17)
C3 C2 1.5096(17)
C2 H2A 0.9700
C2 H2B 0.9700

loop_
_geom_torsion_atom_site_label_1
_geom_torsion_atom_site_label_2
_geom_torsion_atom_site_label_3
_geom_torsion_atom_site_label_4
_geom_torsion
O3 C3 C2 C1 -7.54(17)
O4 C3 C2 C1 172.73(10)
O1 C1 C2 C3 87.64(15)
O2 C1 C2 C3 -91.78(13)
